data_7101868
loop_
_publ_author_name
'Runde, Wolfgang'
'Brodnax, Lia F'
'Goff, George S'
'Peper, Shane M'
'Taw, Felicia L'
'Scott, Brian L'

_publ_section_title
;
 Synthesis and structural characterization of a molecular plutonium(IV)
 compound constructed from dimeric building blocks.
;
_journal_issue 17
_journal_name_full 'Chemical communications (Cambridge, England)'
_journal_page_first 1728
_journal_page_last 1729
_journal_paper_doi 10.1039/b617878b
_journal_year 2007
_chemical_formula_sum 'C6 H24 Na8 O34 Pu2'
_chemical_formula_weight 1308.17
_chemical_name_systematic
;
?
;
_space_group_IT_number 2
_symmetry_cell_setting triclinic
_symmetry_space_group_name_Hall '-P 1'
_symmetry_space_group_name_H-M 'P -1'
_atom_sites_solution_hydrogens geom
_atom_sites_solution_primary direct
_atom_sites_solution_secondary difmap
_audit_creation_method SHELXL-97
_cell_angle_alpha 69.451(12)
_cell_angle_beta 67.990(11)
_cell_angle_gamma 64.692(11)
_cell_formula_units_Z 1
_cell_length_a 8.861(8)
_cell_length_b 8.889(8)
_cell_length_c 11.511(10)
_cell_measurement_temperature 141(2)
_cell_volume 739.9(11)
_computing_cell_refinement 'SAINT+, v. 7.06 (Bruker AXS, 2001)'
_computing_data_collection 'APEX II, v. 1.08 (Bruker AXS, 2003)'
_computing_data_reduction 'SAINT+, v. 7.06 (Bruker AXS, 2001)'
_computing_molecular_graphics 'SHELXTL, v. 6.10, (Bruker AXS, 2000)'
_computing_publication_material 'SHELXTL, v. 6.10, (Bruker AXS, 2000)'
_computing_structure_refinement 'SHELXL-97 (Sheldrick, 1997)'
_computing_structure_solution 'SHELXS-97 (Sheldrick, 1990)'
_diffrn_ambient_temperature 141(2)
_diffrn_measured_fraction_theta_full 0.995
_diffrn_measured_fraction_theta_max 0.924
_diffrn_measurement_device_type 'Bruker D8 with APEXII CCD'
_diffrn_measurement_method '\w scans'
_diffrn_radiation_monochromator graphite
_diffrn_radiation_source 'fine-focus sealed tube'
_diffrn_radiation_type MoK\a
_diffrn_radiation_wavelength 0.71073
_diffrn_reflns_av_R_equivalents 0.0324
_diffrn_reflns_av_sigmaI/netI 0.0446
_diffrn_reflns_limit_h_max 11
_diffrn_reflns_limit_h_min -11
_diffrn_reflns_limit_k_max 11
_diffrn_reflns_limit_k_min -11
_diffrn_reflns_limit_l_max 15
_diffrn_reflns_limit_l_min -15
_diffrn_reflns_number 8192
_diffrn_reflns_theta_full 25.00
_diffrn_reflns_theta_max 28.70
_diffrn_reflns_theta_min 1.96
_diffrn_standards_decay_% 0
_diffrn_standards_interval_count 0
_diffrn_standards_interval_time 0
_diffrn_standards_number 0
_exptl_absorpt_coefficient_mu 4.665
_exptl_absorpt_correction_T_max 0.9548
_exptl_absorpt_correction_T_min 0.7672
_exptl_absorpt_correction_type multi-scan
_exptl_absorpt_process_details 'SADABS 2.03 (Sheldrick, 2001)'
_exptl_crystal_colour green
_exptl_crystal_density_diffrn 2.936
_exptl_crystal_density_method 'not measured'
_exptl_crystal_description 'irregular plate'
_exptl_crystal_F_000 608
_exptl_crystal_size_max 0.06
_exptl_crystal_size_mid 0.04
_exptl_crystal_size_min 0.01
_refine_diff_density_max 3.721
_refine_diff_density_min -2.284
_refine_diff_density_rms 0.274
_refine_ls_extinction_method none
_refine_ls_goodness_of_fit_ref 1.052
_refine_ls_hydrogen_treatment none
_refine_ls_matrix_type full
_refine_ls_number_parameters 226
_refine_ls_number_reflns 3522
_refine_ls_number_restraints 0
_refine_ls_restrained_S_all 1.052
_refine_ls_R_factor_all 0.0349
_refine_ls_R_factor_gt 0.0311
_refine_ls_shift/su_max 0.001
_refine_ls_shift/su_mean 0.000
_refine_ls_structure_factor_coef Fsqd
_refine_ls_weighting_details 'calc w=1/[\s^2^(Fo^2^)+(0.0600P)^2^+0.0000P] where P=(Fo^2^+2Fc^2^)/3'
_refine_ls_weighting_scheme calc
_refine_ls_wR_factor_gt 0.0856
_refine_ls_wR_factor_ref 0.0872
_reflns_number_gt 3247
_reflns_number_total 3522
_reflns_threshold_expression >2sigma(I)
_cod_data_source_file b617878b.txt
_cod_data_source_block apx115
_cod_database_code 7101868

loop_
_symmetry_equiv_pos_as_xyz
'x, y, z'
'-x, -y, -z'

loop_
_atom_site_label
_atom_site_type_symbol
_atom_site_fract_x
_atom_site_fract_y
_atom_site_fract_z
_atom_site_U_iso_or_equiv
_atom_site_adp_type
_atom_site_occupancy
_atom_site_symmetry_multiplicity
_atom_site_calc_flag
Pu1 Pu 0.86237(2) 0.43412(2) 0.149061(18) 0.00904(9) Uani 1 1 d
Na1 Na 0.0166(3) 0.7379(3) 0.4728(2) 0.0185(5) Uani 1 1 d
Na2 Na 0.3073(3) 0.8484(3) 0.4876(2) 0.0167(5) Uani 1 1 d
Na3 Na 1.2851(3) 0.0520(3) 0.0099(2) 0.0188(5) Uani 1 1 d
Na4 Na 0.7029(4) 0.4304(4) -0.1035(3) 0.0299(7) Uani 1 1 d
O1 O 0.9695(5) 0.2426(5) 0.3335(4) 0.0144(8) Uani 1 1 d
O2 O 1.0205(5) 0.1364(5) 0.1715(4) 0.0137(8) Uani 1 1 d
O3 O 1.1147(5) -0.0369(5) 0.3457(4) 0.0182(9) Uani 1 1 d
O4 O 0.7784(5) 0.5817(5) 0.3153(4) 0.0140(8) Uani 1 1 d
O5 O 0.6506(5) 0.7156(5) 0.1599(4) 0.0131(8) Uani 1 1 d
O6 O 0.5669(5) 0.8359(5) 0.3255(4) 0.0158(8) Uani 1 1 d
O7 O 0.6257(5) 0.3381(6) 0.3154(4) 0.0198(9) Uani 1 1 d
O8 O 0.6278(6) 0.3974(7) 0.1140(5) 0.0277(11) Uani 1 1 d
O9 O 0.4091(5) 0.3251(5) 0.2641(4) 0.0179(9) Uani 1 1 d
O10 O 1.1482(5) 0.4291(5) 0.0661(4) 0.0162(9) Uani 1 1 d
O11 O 1.0339(5) 0.6120(5) 0.0589(4) 0.0169(9) Uani 1 1 d
O12 O 0.3271(5) 0.5954(5) 0.4485(4) 0.0174(9) Uani 1 1 d
O13 O 0.0669(10) 0.5367(17) 0.3706(15) 0.145(6) Uani 1 1 d
O14 O -0.2894(5) 0.8782(6) 0.4979(5) 0.0219(10) Uani 1 1 d
O15 O 0.6772(6) 0.2202(6) -0.1540(5) 0.0199(9) Uani 1 1 d
O16 O 1.1304(8) 0.0477(9) -0.1183(7) 0.0507(18) Uani 1 1 d
O17 O 1.5642(6) -0.0925(6) -0.1268(4) 0.0189(9) Uani 1 1 d
C1 C 1.0382(7) 0.1080(7) 0.2868(6) 0.0137(11) Uani 1 1 d
C2 C 0.6608(7) 0.7169(7) 0.2686(6) 0.0112(10) Uani 1 1 d
C3 C 0.5517(7) 0.3510(7) 0.2315(6) 0.0127(11) Uani 1 1 d

loop_
_atom_site_aniso_label
_atom_site_aniso_U_11
_atom_site_aniso_U_22
_atom_site_aniso_U_33
_atom_site_aniso_U_23
_atom_site_aniso_U_13
_atom_site_aniso_U_12
Pu1 0.00941(12) 0.00835(12) 0.00754(12) -0.00049(8) -0.00204(8) -0.00262(8)
Na1 0.0148(11) 0.0209(12) 0.0188(13) -0.0045(10) -0.0043(9) -0.0054(9)
Na2 0.0150(10) 0.0193(12) 0.0146(12) -0.0035(10) -0.0041(9) -0.0047(9)
Na3 0.0159(11) 0.0172(12) 0.0154(13) 0.0015(10) -0.0017(9) -0.0047(9)
Na4 0.0411(16) 0.0204(13) 0.0384(18) 0.0030(12) -0.0275(14) -0.0127(12)
O1 0.0173(19) 0.0107(18) 0.010(2) 0.0004(15) -0.0061(16) -0.0006(15)
O2 0.0185(19) 0.0122(19) 0.007(2) -0.0022(16) -0.0020(16) -0.0036(16)
O3 0.020(2) 0.0108(19) 0.015(2) 0.0018(16) -0.0055(17) 0.0002(16)
O4 0.0153(18) 0.0119(19) 0.013(2) -0.0011(16) -0.0068(16) -0.0013(15)
O5 0.0158(19) 0.0123(19) 0.008(2) -0.0008(16) -0.0031(16) -0.0036(15)
O6 0.0154(19) 0.0123(19) 0.016(2) -0.0051(17) -0.0040(16) -0.0006(15)
O7 0.020(2) 0.027(2) 0.014(2) 0.0049(18) -0.0084(18) -0.0132(18)
O8 0.037(3) 0.043(3) 0.014(2) -0.004(2) -0.003(2) -0.029(2)
O9 0.0151(19) 0.019(2) 0.020(2) 0.0008(18) -0.0052(17) -0.0100(16)
O10 0.0161(19) 0.014(2) 0.016(2) -0.0009(17) -0.0039(17) -0.0055(16)
O11 0.0190(19) 0.015(2) 0.014(2) -0.0014(17) -0.0040(17) -0.0057(16)
O12 0.018(2) 0.015(2) 0.016(2) -0.0019(17) -0.0053(17) -0.0029(16)
O13 0.040(4) 0.188(11) 0.289(16) -0.204(13) -0.039(6) 0.001(5)
O14 0.0159(19) 0.029(2) 0.023(3) -0.007(2) -0.0017(18) -0.0111(18)
O15 0.022(2) 0.017(2) 0.020(2) -0.0048(18) -0.0069(18) -0.0039(17)
O16 0.058(4) 0.077(5) 0.046(4) -0.020(3) -0.006(3) -0.051(4)
O17 0.019(2) 0.017(2) 0.017(2) -0.0047(18) -0.0014(17) -0.0055(17)
C1 0.010(2) 0.014(3) 0.015(3) -0.002(2) -0.002(2) -0.004(2)
C2 0.012(2) 0.012(2) 0.011(3) -0.002(2) 0.000(2) -0.007(2)
C3 0.014(2) 0.009(2) 0.013(3) -0.001(2) -0.005(2) -0.002(2)

loop_
_atom_type_symbol
_atom_type_description
_atom_type_scat_dispersion_real
_atom_type_scat_dispersion_imag
_atom_type_scat_source
C C 0.0033 0.0016 'International Tables Vol C Tables 4.2.6.8 and 6.1.1.4'
O O 0.0106 0.0060 'International Tables Vol C Tables 4.2.6.8 and 6.1.1.4'
Pu Pu -9.4100 4.3056 'International Tables Vol C Tables 4.2.6.8 and 6.1.1.4'
Na Na 0.0362 0.0249 'International Tables Vol C Tables 4.2.6.8 and 6.1.1.4'
H H 0.0000 0.0000 'International Tables Vol C Tables 4.2.6.8 and 6.1.1.4'

loop_
_geom_angle_atom_site_label_1
_geom_angle_atom_site_label_2
_geom_angle_atom_site_label_3
_geom_angle
_geom_angle_site_symmetry_1
_geom_angle_site_symmetry_3
O10 Pu1 O11 71.35(15) . 2_765
O10 Pu1 O10 82.65(15) . 2_765
O11 Pu1 O10 37.10(15) 2_765 2_765
O10 Pu1 O11 37.08(14) . .
O11 Pu1 O11 82.86(16) 2_765 .
O10 Pu1 O11 70.31(15) 2_765 .
O10 Pu1 O2 77.98(15) . .
O11 Pu1 O2 74.47(14) 2_765 .
O10 Pu1 O2 111.42(14) 2_765 .
O11 Pu1 O2 115.06(15) . .
O10 Pu1 O4 97.40(15) . .
O11 Pu1 O4 157.75(15) 2_765 .
O10 Pu1 O4 124.39(15) 2_765 .
O11 Pu1 O4 77.13(15) . .
O2 Pu1 O4 123.02(14) . .
O10 Pu1 O5 113.97(15) . .
O11 Pu1 O5 112.18(14) 2_765 .
O10 Pu1 O5 75.27(14) 2_765 .
O11 Pu1 O5 76.95(16) . .
O2 Pu1 O5 167.44(14) . .
O4 Pu1 O5 53.87(14) . .
O10 Pu1 O8 146.09(17) . .
O11 Pu1 O8 74.84(16) 2_765 .
O10 Pu1 O8 71.87(16) 2_765 .
O11 Pu1 O8 139.96(16) . .
O2 Pu1 O8 90.64(17) . .
O4 Pu1 O8 115.30(16) . .
O5 Pu1 O8 81.26(17) . .
O10 Pu1 O1 81.83(15) . .
O11 Pu1 O1 126.09(15) 2_765 .
O10 Pu1 O1 160.96(15) 2_765 .
O11 Pu1 O1 102.83(15) . .
O2 Pu1 O1 54.31(14) . .
O4 Pu1 O1 68.75(15) . .
O5 Pu1 O1 121.40(14) . .
O8 Pu1 O1 117.20(16) . .
O10 Pu1 O7 152.94(15) . .
O11 Pu1 O7 122.84(15) 2_765 .
O10 Pu1 O7 123.06(14) 2_765 .
O11 Pu1 O7 152.51(16) . .
O2 Pu1 O7 83.96(15) . .
O4 Pu1 O7 75.76(16) . .
O5 Pu1 O7 83.49(16) . .
O8 Pu1 O7 52.80(16) . .
O1 Pu1 O7 71.25(15) . .
O10 Pu1 C1 78.84(16) . .
O11 Pu1 C1 100.67(16) 2_765 .
O10 Pu1 C1 137.70(16) 2_765 .
O11 Pu1 C1 111.38(16) . .
O2 Pu1 C1 27.38(15) . .
O4 Pu1 C1 95.65(17) . .
O5 Pu1 C1 147.00(16) . .
O8 Pu1 C1 105.22(18) . .
O1 Pu1 C1 26.93(15) . .
O7 Pu1 C1 75.91(16) . .
O10 Pu1 C2 108.50(15) . .
O11 Pu1 C2 137.24(15) 2_765 .
O10 Pu1 C2 100.26(16) 2_765 .
O11 Pu1 C2 76.45(16) . .
O2 Pu1 C2 148.29(15) . .
O4 Pu1 C2 27.15(15) . .
O5 Pu1 C2 26.76(15) . .
O8 Pu1 C2 97.97(17) . .
O1 Pu1 C2 95.09(16) . .
O7 Pu1 C2 77.39(16) . .
C1 Pu1 C2 121.61(18) . .
O13 Na1 O3 115.7(4) . 1_465
O13 Na1 O1 139.9(4) . 2_666
O3 Na1 O1 95.28(18) 1_465 2_666
O13 Na1 O14 99.7(2) . .
O3 Na1 O14 100.33(18) 1_465 .
O1 Na1 O14 98.84(18) 2_666 .
O13 Na1 O12 80.5(2) . .
O3 Na1 O12 79.78(17) 1_465 .
O1 Na1 O12 80.84(16) 2_666 .
O14 Na1 O12 179.7(2) . .
O13 Na1 O13 65.7(6) . 2_566
O3 Na1 O13 173.9(2) 1_465 2_566
O1 Na1 O13 81.0(3) 2_666 2_566
O14 Na1 O13 85.1(2) . 2_566
O12 Na1 O13 94.7(2) . 2_566
O13 Na1 Na2 125.3(2) . .
O3 Na1 Na2 49.88(13) 1_465 .
O1 Na1 Na2 57.37(12) 2_666 .
O14 Na1 Na2 132.55(16) . .
O12 Na1 Na2 47.32(13) . .
O13 Na1 Na2 124.2(2) 2_566 .
O13 Na1 Na2 136.2(3) . 2_576
O3 Na1 Na2 67.18(14) 1_465 2_576
O1 Na1 Na2 77.73(13) 2_666 2_576
O14 Na1 Na2 41.62(12) . 2_576
O12 Na1 Na2 138.28(15) . 2_576
O13 Na1 Na2 116.4(2) 2_566 2_576
Na2 Na1 Na2 91.12(11) . 2_576
O13 Na1 Na1 35.9(4) . 2_566
O3 Na1 Na1 151.16(17) 1_465 2_566
O1 Na1 Na1 108.46(15) 2_666 2_566
O14 Na1 Na1 92.15(15) . 2_566
O12 Na1 Na1 87.89(14) . 2_566
O13 Na1 Na1 29.8(2) 2_566 2_566
Na2 Na1 Na1 132.54(11) . 2_566
Na2 Na1 Na1 132.83(11) 2_576 2_566
O6 Na2 O12 87.37(17) . .
O6 Na2 O7 108.70(17) . 2_666
O12 Na2 O7 83.57(18) . 2_666
O6 Na2 O14 88.94(17) . 2_576
O12 Na2 O14 173.5(2) . 2_576
O7 Na2 O14 102.67(19) 2_666 2_576
O6 Na2 O3 97.20(18) . 1_465
O12 Na2 O3 78.40(16) . 1_465
O7 Na2 O3 147.60(18) 2_666 1_465
O14 Na2 O3 96.81(17) 2_576 1_465
O6 Na2 O1 161.04(17) . 2_666
O12 Na2 O1 73.94(15) . 2_666
O7 Na2 O1 66.80(15) 2_666 2_666
O14 Na2 O1 109.97(16) 2_576 2_666
O3 Na2 O1 82.35(16) 1_465 2_666
O6 Na2 Na1 122.52(16) . .
O12 Na2 Na1 49.19(12) . .
O7 Na2 Na1 102.17(14) 2_666 .
O14 Na2 Na1 129.75(14) 2_576 .
O3 Na2 Na1 46.12(12) 1_465 .
O1 Na2 Na1 45.62(12) 2_666 .
O6 Na2 Na1 119.13(14) . 2_576
O12 Na2 Na1 137.90(14) . 2_576
O7 Na2 Na1 113.53(15) 2_666 2_576
O14 Na2 Na1 41.06(12) 2_576 2_576
O3 Na2 Na1 66.97(12) 1_465 2_576
O1 Na2 Na1 78.28(12) 2_666 2_576
Na1 Na2 Na1 88.88(11) . 2_576
O6 Na2 Pu1 138.17(13) . 2_666
O12 Na2 Pu1 75.96(14) . 2_666
O7 Na2 Pu1 32.50(11) 2_666 2_666
O14 Na2 Pu1 110.24(14) 2_576 2_666
O3 Na2 Pu1 115.96(14) 1_465 2_666
O1 Na2 Pu1 34.32(9) 2_666 2_666
Na1 Na2 Pu1 73.41(8) . 2_666
Na1 Na2 Pu1 97.85(8) 2_576 2_666
O15 Na3 O16 102.3(2) 2_755 .
O15 Na3 O2 83.40(17) 2_755 .
O16 Na3 O2 90.3(2) . .
O15 Na3 O5 160.87(18) 2_755 2_765
O16 Na3 O5 85.5(2) . 2_765
O2 Na3 O5 114.29(18) . 2_765
O15 Na3 O17 84.56(18) 2_755 2_855
O16 Na3 O17 173.0(2) . 2_855
O2 Na3 O17 89.53(18) . 2_855
O5 Na3 O17 88.23(18) 2_765 2_855
O15 Na3 O17 84.94(18) 2_755 .
O16 Na3 O17 91.8(2) . .
O2 Na3 O17 168.34(18) . .
O5 Na3 O17 77.32(17) 2_765 .
O17 Na3 O17 89.78(19) 2_855 .
O15 Na3 Na3 82.58(14) 2_755 2_855
O16 Na3 Na3 135.8(2) . 2_855
O2 Na3 Na3 133.75(18) . 2_855
O5 Na3 Na3 79.76(13) 2_765 2_855
O17 Na3 Na3 45.39(12) 2_855 2_855
O17 Na3 Na3 44.39(13) . 2_855
O15 Na3 Na4 29.43(13) 2_755 2_755
O16 Na3 Na4 74.55(19) . 2_755
O2 Na3 Na4 93.09(13) . 2_755
O5 Na3 Na4 146.27(15) 2_765 2_755
O17 Na3 Na4 112.40(14) 2_855 2_755
O17 Na3 Na4 76.43(14) . 2_755
Na3 Na3 Na4 95.72(10) 2_855 2_755
O15 Na3 Pu1 114.23(14) 2_755 .
O16 Na3 Pu1 88.94(19) . .
O2 Na3 Pu1 31.30(10) . .
O5 Na3 Pu1 83.01(13) 2_765 .
O17 Na3 Pu1 87.32(14) 2_855 .
O17 Na3 Pu1 160.19(14) . .
Na3 Na3 Pu1 129.58(12) 2_855 .
Na4 Na3 Pu1 122.65(9) 2_755 .
O15 Na3 Pu1 164.44(15) 2_755 2_765
O16 Na3 Pu1 84.22(19) . 2_765
O2 Na3 Pu1 82.45(12) . 2_765
O5 Na3 Pu1 31.86(10) 2_765 2_765
O17 Na3 Pu1 88.87(13) 2_855 2_765
O17 Na3 Pu1 109.18(13) . 2_765
Na3 Na3 Pu1 102.71(10) 2_855 2_765
Na4 Na3 Pu1 158.30(8) 2_755 2_765
Pu1 Na3 Pu1 51.21(5) . 2_765
O15 Na4 O8 111.0(2) . .
O15 Na4 O10 155.8(2) . 2_765
O8 Na4 O10 74.04(18) . 2_765
O15 Na4 O11 120.4(2) . 2_765
O8 Na4 O11 76.00(18) . 2_765
O10 Na4 O11 36.24(15) 2_765 2_765
O15 Na4 O9 100.9(2) . 2_665
O8 Na4 O9 129.0(2) . 2_665
O10 Na4 O9 92.47(18) 2_765 2_665
O11 Na4 O9 120.02(19) 2_765 2_665
O15 Na4 O8 85.42(18) . 2_665
O8 Na4 O8 92.2(2) . 2_665
O10 Na4 O8 118.46(19) 2_765 2_665
O11 Na4 O8 154.0(2) 2_765 2_665
O9 Na4 O8 51.18(15) 2_665 2_665
O15 Na4 C3 85.09(19) . 2_665
O8 Na4 C3 117.3(2) . 2_665
O10 Na4 C3 114.3(2) 2_765 2_665
O11 Na4 C3 146.5(2) 2_765 2_665
O9 Na4 C3 27.15(15) 2_665 2_665
O8 Na4 C3 26.77(16) 2_665 2_665
O15 Na4 O13 82.4(2) . 2_665
O8 Na4 O13 156.4(2) . 2_665
O10 Na4 O13 86.0(2) 2_765 2_665
O11 Na4 O13 80.4(2) 2_765 2_665
O9 Na4 O13 63.1(3) 2_665 2_665
O8 Na4 O13 108.7(2) 2_665 2_665
C3 Na4 O13 82.1(3) 2_665 2_665
O15 Na4 Na4 100.03(18) . 2_665
O8 Na4 Na4 50.99(15) . 2_665
O10 Na4 Na4 100.92(18) 2_765 2_665
O11 Na4 Na4 122.64(19) 2_765 2_665
O9 Na4 Na4 85.82(16) 2_665 2_665
O8 Na4 Na4 41.17(13) 2_665 2_665
C3 Na4 Na4 66.93(16) 2_665 2_665
O13 Na4 Na4 148.5(3) 2_665 2_665
O15 Na4 Pu1 132.86(16) . .
O8 Na4 Pu1 39.76(13) . .
O10 Na4 Pu1 38.75(11) 2_765 .
O11 Na4 Pu1 38.27(11) 2_765 .
O9 Na4 Pu1 126.19(15) 2_665 .
O8 Na4 Pu1 121.92(15) 2_665 .
C3 Na4 Pu1 137.07(16) 2_665 .
O13 Na4 Pu1 116.93(19) 2_665 .
Na4 Na4 Pu1 84.53(13) 2_665 .
O15 Na4 Na3 31.05(14) . 2_755
O8 Na4 Na3 83.45(16) . 2_755
O10 Na4 Na3 134.88(15) 2_765 2_755
O11 Na4 Na3 100.90(13) 2_765 2_755
O9 Na4 Na3 131.22(15) 2_665 2_755
O8 Na4 Na3 100.65(14) 2_665 2_755
C3 Na4 Na3 110.76(15) 2_665 2_755
O13 Na4 Na3 102.8(2) 2_665 2_755
Na4 Na4 Na3 93.94(12) 2_665 2_755
Pu1 Na4 Na3 102.21(8) . 2_755
C1 O1 Na1 127.2(4) . 2_666
C1 O1 Pu1 94.9(3) . .
Na1 O1 Pu1 137.8(2) 2_666 .
C1 O1 Na2 95.4(3) . 2_666
Na1 O1 Na2 77.00(15) 2_666 2_666
Pu1 O1 Na2 105.73(16) . 2_666
C1 O2 Pu1 96.6(3) . .
C1 O2 Na3 115.2(3) . .
Pu1 O2 Na3 117.17(18) . .
C1 O3 Na1 130.7(4) . 1_645
C1 O3 Na2 135.9(4) . 1_645
Na1 O3 Na2 84.01(16) 1_645 1_645
C2 O4 Pu1 95.8(3) . .
C2 O5 Na3 112.5(3) . 2_765
C2 O5 Pu1 96.0(3) . .
Na3 O5 Pu1 116.53(18) 2_765 .
C2 O6 Na2 126.6(4) . .
C3 O7 Na2 139.6(4) . 2_666
C3 O7 Pu1 93.9(3) . .
Na2 O7 Pu1 116.18(18) 2_666 .
C3 O8 Na4 157.9(4) . .
C3 O8 Pu1 97.5(4) . .
Na4 O8 Pu1 103.30(19) . .
C3 O8 Na4 80.8(3) . 2_665
Na4 O8 Na4 87.8(2) . 2_665
Pu1 O8 Na4 140.3(2) . 2_665
C3 O9 Na4 92.9(4) . 2_665
O11 O10 Pu1 72.7(2) . .
O11 O10 Pu1 70.5(2) . 2_765
Pu1 O10 Pu1 97.35(15) . 2_765
O11 O10 Na4 73.0(2) . 2_765
Pu1 O10 Na4 131.8(2) . 2_765
Pu1 O10 Na4 102.03(17) 2_765 2_765
O10 O11 Pu1 72.4(2) . 2_765
O10 O11 Pu1 70.2(2) . .
Pu1 O11 Pu1 97.14(16) 2_765 .
O10 O11 Na4 70.7(2) . 2_765
Pu1 O11 Na4 101.84(18) 2_765 2_765
Pu1 O11 Na4 128.4(2) . 2_765
Na2 O12 Na1 83.49(16) . .
Na1 O13 Na1 114.3(6) . 2_566
Na1 O13 Na4 115.3(5) . 2_665
Na1 O13 Na4 128.1(3) 2_566 2_665
Na1 O14 Na2 97.32(18) . 2_576
Na4 O15 Na3 119.5(2) . 2_755
Na3 O17 Na3 90.22(19) 2_855 .
O3 C1 O1 123.1(6) . .
O3 C1 O2 122.7(5) . .
O1 C1 O2 114.3(5) . .
O3 C1 Pu1 178.6(5) . .
O1 C1 Pu1 58.2(3) . .
O2 C1 Pu1 56.1(3) . .
O6 C2 O5 123.5(5) . .
O6 C2 O4 122.3(5) . .
O5 C2 O4 114.1(5) . .
O6 C2 Pu1 176.6(4) . .
O5 C2 Pu1 57.2(3) . .
O4 C2 Pu1 57.0(3) . .
O9 C3 O8 121.4(6) . .
O9 C3 O7 122.8(5) . .
O8 C3 O7 115.7(5) . .
O9 C3 Na4 59.9(3) . 2_665
O8 C3 Na4 72.4(3) . 2_665
O7 C3 Na4 143.5(4) . 2_665
O9 C3 Pu1 175.9(4) . .
O8 C3 Pu1 56.6(3) . .
O7 C3 Pu1 59.2(3) . .
Na4 C3 Pu1 116.2(2) 2_665 .

loop_
_geom_bond_atom_site_label_1
_geom_bond_atom_site_label_2
_geom_bond_distance
_geom_bond_site_symmetry_2
Pu1 O10 2.334(4) .
Pu1 O11 2.337(5) 2_765
Pu1 O10 2.363(5) 2_765
Pu1 O11 2.368(5) .
Pu1 O2 2.378(4) .
Pu1 O4 2.407(5) .
Pu1 O5 2.414(4) .
Pu1 O8 2.427(5) .
Pu1 O1 2.429(4) .
Pu1 O7 2.483(4) .
Pu1 C1 2.847(6) .
Pu1 C2 2.855(6) .
Na1 O13 2.277(8) .
Na1 O3 2.320(5) 1_465
Na1 O1 2.348(5) 2_666
Na1 O14 2.401(5) .
Na1 O12 2.438(5) .
Na1 O13 2.685(16) 2_566
Na1 Na2 3.201(4) .
Na1 Na2 3.625(4) 2_576
Na1 Na1 4.176(6) 2_566
Na2 O6 2.344(5) .
Na2 O12 2.368(5) .
Na2 O7 2.402(5) 2_666
Na2 O14 2.427(6) 2_576
Na2 O3 2.461(5) 1_465
Na2 O1 2.766(5) 2_666
Na2 Na1 3.625(4) 2_576
Na2 Pu1 4.147(4) 2_666
Na3 O15 2.372(5) 2_755
Na3 O16 2.379(7) .
Na3 O2 2.393(5) .
Na3 O5 2.397(5) 2_765
Na3 O17 2.413(6) 2_855
Na3 O17 2.455(5) .
Na3 Na3 3.449(6) 2_855
Na3 Na4 4.002(5) 2_755
Na3 Pu1 4.091(4) 2_765
Na4 O15 2.259(6) .
Na4 O8 2.280(6) .
Na4 O10 2.387(5) 2_765
Na4 O11 2.420(5) 2_765
Na4 O9 2.416(5) 2_665
Na4 O8 2.692(6) 2_665
Na4 C3 2.788(6) 2_665
Na4 O13 2.980(15) 2_665
Na4 Na4 3.461(7) 2_665
Na4 Na3 4.002(5) 2_755
O1 C1 1.294(7) .
O1 Na1 2.348(5) 2_666
O1 Na2 2.766(5) 2_666
O2 C1 1.318(7) .
O3 C1 1.251(7) .
O3 Na1 2.320(5) 1_645
O3 Na2 2.461(5) 1_645
O4 C2 1.310(7) .
O5 C2 1.292(7) .
O5 Na3 2.397(5) 2_765
O6 C2 1.251(7) .
O7 C3 1.307(7) .
O7 Na2 2.402(5) 2_666
O8 C3 1.272(8) .
O8 Na4 2.692(6) 2_665
O9 C3 1.274(7) .
O9 Na4 2.416(5) 2_665
O10 O11 1.495(6) .
O10 Pu1 2.363(5) 2_765
O10 Na4 2.387(5) 2_765
O11 Pu1 2.337(5) 2_765
O11 Na4 2.420(5) 2_765
O13 Na1 2.685(16) 2_566
O13 Na4 2.980(15) 2_665
O14 Na2 2.427(6) 2_576
O15 Na3 2.372(5) 2_755
O17 Na3 2.413(6) 2_855
C3 Na4 2.788(6) 2_665
